data_4132184
loop_
_publ_author_name
'Moneypenny, 2nd, Timothy P'
'Yang, Anna'
'Walter, Nathan P.'
'Woods, Toby J.'
'Gray, Danielle L.'
'Zhang, Yang'
'Moore, Jeffrey S.'

_publ_section_title
;
 Product Distribution from Precursor Bite Angle Variation in Multitopic
 Alkyne Metathesis: Evidence for a Putative Kinetic Bottleneck.
;
_journal_issue 17
_journal_name_full 'Journal of the American Chemical Society'
_journal_page_first 5825
_journal_page_last 5833
_journal_paper_doi 10.1021/jacs.8b02184
_journal_volume 140
_journal_year 2018
_chemical_formula_moiety 'C42 H42, 0.5(C4 H8 O2)'
_chemical_formula_sum 'C44 H46 O'
_chemical_formula_weight 590.81
_space_group_crystal_system monoclinic
_space_group_IT_number 14
_space_group_name_Hall '-P 2yn'
_space_group_name_H-M_alt 'P 1 21/n 1'
_atom_sites_solution_hydrogens geom
_audit_creation_method SHELXL-2014/7
_audit_update_record
; 
? 
;
_cell_angle_alpha 90
_cell_angle_beta 104.799(7)
_cell_angle_gamma 90
_cell_formula_units_Z 4
_cell_length_a 16.549(3)
_cell_length_b 9.9129(17)
_cell_length_c 22.008(5)
_cell_measurement_reflns_used 22081
_cell_measurement_temperature 100(2)
_cell_measurement_theta_max 25.35
_cell_measurement_theta_min 2.26
_cell_volume 3490.6(12)
_computing_cell_refinement 'SAINT V8.34A (Bruker, 2005)'
_computing_data_collection 'APEX2 V2014.9-0 (Bruker, 2014)'
_computing_data_reduction
; 
SAINT V8.34A, XPREP v2014/2, SADABS V2014/5 (Bruker, 2012 & 2014) 
;
_computing_molecular_graphics
; 
SHELXTL v2014-7 (Bruker, 2014), CrystalMaker v2.7.7 (CrystalMaker, 1994) 
;
_computing_publication_material 'XCIF V2014-2 (Bruker, 2014)'
_computing_structure_refinement 'SHELX-2014-7 (Sheldrick, 2015)'
_computing_structure_solution 'SHELXT-2014-4 (Sheldrick, 2015b)'
_diffrn_ambient_temperature 100(2)
_diffrn_measured_fraction_theta_full 1.000
_diffrn_measured_fraction_theta_max 0.998
_diffrn_measurement_device 'Bruker D8 Venture/Photon 100'
_diffrn_measurement_method 'profile data from \f and \w scans'
_diffrn_radiation_monochromator 'multilayer mirrors'
_diffrn_radiation_source 'microfocus sealed tube'
_diffrn_radiation_type MoK\a
_diffrn_radiation_wavelength 0.71073
_diffrn_radiation_wavelength_id dd20ds
_diffrn_reflns_av_R_equivalents 0.0567
_diffrn_reflns_av_unetI/netI 0.0310
_diffrn_reflns_Laue_measured_fraction_full 1.000
_diffrn_reflns_Laue_measured_fraction_max 0.998
_diffrn_reflns_limit_h_max 19
_diffrn_reflns_limit_h_min -19
_diffrn_reflns_limit_k_max 11
_diffrn_reflns_limit_k_min -11
_diffrn_reflns_limit_l_max 26
_diffrn_reflns_limit_l_min -26
_diffrn_reflns_number 56038
_diffrn_reflns_point_group_measured_fraction_full 1.000
_diffrn_reflns_point_group_measured_fraction_max 0.998
_diffrn_reflns_theta_full 25.242
_diffrn_reflns_theta_max 25.405
_diffrn_reflns_theta_min 2.267
_exptl_absorpt_coefficient_mu 0.065
_exptl_absorpt_correction_T_max 0.7452
_exptl_absorpt_correction_T_min 0.6920
_exptl_absorpt_correction_type multi-scan
_exptl_absorpt_process_details 'SADABS V2014/5 (Bruker, 2014)'
_exptl_crystal_colour colourless
_exptl_crystal_density_diffrn 1.124
_exptl_crystal_density_method 'not measured'
_exptl_crystal_description plate
_exptl_crystal_F_000 1272
_exptl_crystal_id dd20ds
_exptl_crystal_preparation
; 
The data crystal was mounted using oil (Parantone-N, Exxon) to a 
0.3 mm cryo-loop (Hampton Research) with the (-1 -1 0) scattering 
planes roughly normal to the spindle axis. 
;
_exptl_crystal_size_max 0.354
_exptl_crystal_size_mid 0.303
_exptl_crystal_size_min 0.062
_refine_diff_density_max 0.416
_refine_diff_density_min -0.250
_refine_diff_density_rms 0.052
_refine_ls_extinction_method none
_refine_ls_goodness_of_fit_ref 1.081
_refine_ls_hydrogen_treatment constr
_refine_ls_matrix_type full
_refine_ls_number_parameters 441
_refine_ls_number_reflns 6407
_refine_ls_number_restraints 33
_refine_ls_restrained_S_all 1.088
_refine_ls_R_factor_all 0.0698
_refine_ls_R_factor_gt 0.0527
_refine_ls_shift/su_max 0.000
_refine_ls_shift/su_mean 0.000
_refine_ls_structure_factor_coef Fsqd
_refine_ls_weighting_details 'w=1/[\s^2^(Fo^2^)+(0.0456P)^2^+2.7422P] where P=(Fo^2^+2Fc^2^)/3'
_refine_ls_weighting_scheme calc
_refine_ls_wR_factor_gt 0.1188
_refine_ls_wR_factor_ref 0.1275
_reflns_Friedel_coverage 0.000
_reflns_number_gt 5162
_reflns_number_total 6407
_reflns_threshold_expression 'I > 2\s(I)'
_cod_data_source_file ja8b02184_si_002.cif
_cod_data_source_block dd20ds
_cod_original_cell_volume 3490.7(11)
_cod_original_sg_symbol_H-M 'P 21/n'
_cod_database_code 4132184
_shelx_shelxl_version_number 2014/7
_shelx_space_group_comment
; 
The symmetry employed for this shelxl refinement is uniquely defined 
by the following loop, which should always be used as a source of 
symmetry information in preference to the above space-group names. 
They are only intended as comments. 
;

loop_
_space_group_symop_operation_xyz
'x, y, z'
'-x+1/2, y+1/2, -z+1/2'
'-x, -y, -z'
'x-1/2, -y-1/2, z-1/2'

loop_
_atom_site_label
_atom_site_type_symbol
_atom_site_fract_x
_atom_site_fract_y
_atom_site_fract_z
_atom_site_U_iso_or_equiv
_atom_site_adp_type
_atom_site_occupancy
_atom_site_site_symmetry_order
_atom_site_calc_flag
_atom_site_refinement_flags_posn
_atom_site_refinement_flags_adp
_atom_site_refinement_flags_occupancy
_atom_site_disorder_assembly
_atom_site_disorder_group
C1 C 0.32990(11) 0.45404(17) 0.70539(8) 0.0153(4) Uani 1 1 d . . . . .
C2 C 0.25188(11) 0.49104(17) 0.71453(8) 0.0153(4) Uani 1 1 d . . . . .
C3 C 0.17811(11) 0.44818(17) 0.67139(8) 0.0158(4) Uani 1 1 d . . . . .
C4 C 0.18199(11) 0.37637(17) 0.61734(8) 0.0155(4) Uani 1 1 d . . . . .
C5 C 0.26003(11) 0.34005(17) 0.60842(8) 0.0157(4) Uani 1 1 d . . . . .
C6 C 0.33427(11) 0.37917(17) 0.65229(8) 0.0155(4) Uani 1 1 d . . . . .
C7 C 0.41024(11) 0.49310(18) 0.75350(8) 0.0174(4) Uani 1 1 d . . . . .
H7A H 0.3968 0.5103 0.7941 0.021 Uiso 1 1 calc R U . . .
H7B H 0.4488 0.4151 0.7596 0.021 Uiso 1 1 calc R U . . .
C8 C 0.45587(11) 0.61571(18) 0.73732(8) 0.0168(4) Uani 1 1 d . . . . .
C9 C 0.42444(12) 0.69280(19) 0.68396(9) 0.0227(4) Uani 1 1 d . . . . .
H9 H 0.3706 0.6730 0.6577 0.027 Uiso 1 1 calc R U . . .
C10 C 0.47044(12) 0.79866(19) 0.66821(9) 0.0240(4) Uani 1 1 d . . . . .
H10 H 0.4477 0.8505 0.6315 0.029 Uiso 1 1 calc R U . . .
C11 C 0.54956(11) 0.82902(18) 0.70586(9) 0.0205(4) Uani 1 1 d . . . . .
C12 C 0.57977(11) 0.75531(19) 0.76117(9) 0.0225(4) Uani 1 1 d . . . . .
H12 H 0.6324 0.7776 0.7885 0.027 Uiso 1 1 calc R U . . .
C13 C 0.53361(11) 0.65049(19) 0.77627(9) 0.0203(4) Uani 1 1 d . . . . .
H13 H 0.5552 0.6011 0.8139 0.024 Uiso 1 1 calc R U . . .
C14 C 0.60219(12) 0.92719(19) 0.68673(10) 0.0243(4) Uani 1 1 d . . . . .
C15 C 0.65025(13) 0.9985(2) 0.67011(10) 0.0290(5) Uani 1 1 d . . . . .
C16 C 0.71188(15) 1.0830(2) 0.65099(13) 0.0439(6) Uani 1 1 d . . . . .
H16A H 0.7330 1.0355 0.6191 0.066 Uiso 1 1 calc R U . . .
H16B H 0.7584 1.1022 0.6876 0.066 Uiso 1 1 calc R U . . .
H16C H 0.6856 1.1679 0.6334 0.066 Uiso 1 1 calc R U . . .
C17 C 0.24696(11) 0.57377(18) 0.77134(8) 0.0186(4) Uani 1 1 d . . . . .
H17A H 0.1956 0.6295 0.7606 0.022 Uiso 1 1 calc R U . . .
H17B H 0.2955 0.6355 0.7826 0.022 Uiso 1 1 calc R U . . .
C18 C 0.24604(12) 0.48457(19) 0.82799(8) 0.0209(4) Uani 1 1 d . . . . .
H18A H 0.1975 0.4243 0.8172 0.031 Uiso 1 1 calc R U . . .
H18B H 0.2426 0.5416 0.8636 0.031 Uiso 1 1 calc R U . . .
H18C H 0.2974 0.4308 0.8393 0.031 Uiso 1 1 calc R U . . .
C19 C 0.09336(11) 0.47564(18) 0.68392(8) 0.0180(4) Uani 1 1 d . . . . .
H19A H 0.0583 0.3942 0.6718 0.022 Uiso 1 1 calc R U . . .
H19B H 0.1018 0.4882 0.7297 0.022 Uiso 1 1 calc R U . . .
C20 C 0.04484(11) 0.59588(18) 0.65089(8) 0.0168(4) Uani 1 1 d . . . . .
C21 C -0.04034(11) 0.6060(2) 0.64758(8) 0.0211(4) Uani 1 1 d . . . . .
H21 H -0.0667 0.5365 0.6652 0.025 Uiso 1 1 calc R U . . .
C22 C -0.08703(11) 0.7147(2) 0.61932(8) 0.0211(4) Uani 1 1 d . . . . .
H22 H -0.1449 0.7191 0.6177 0.025 Uiso 1 1 calc R U . . .
C23 C -0.04993(11) 0.81836(18) 0.59309(8) 0.0193(4) Uani 1 1 d . . . . .
C24 C 0.03504(11) 0.80844(19) 0.59552(8) 0.0209(4) Uani 1 1 d . . . . .
H24 H 0.0613 0.8774 0.5775 0.025 Uiso 1 1 calc R U . . .
C25 C 0.08128(11) 0.69838(19) 0.62410(9) 0.0205(4) Uani 1 1 d . . . . .
H25 H 0.1390 0.6931 0.6253 0.025 Uiso 1 1 calc R U . . .
C26 C -0.09864(11) 0.93234(19) 0.56363(8) 0.0214(4) Uani 1 1 d . . . . .
C27 C -0.13905(12) 1.0262(2) 0.53858(9) 0.0241(4) Uani 1 1 d . . . . .
C28 C -0.18789(14) 1.1404(2) 0.50621(11) 0.0352(5) Uani 1 1 d . . . . .
H28A H -0.2002 1.1266 0.4607 0.053 Uiso 1 1 calc R U . . .
H28B H -0.1558 1.2239 0.5174 0.053 Uiso 1 1 calc R U . . .
H28C H -0.2404 1.1472 0.5189 0.053 Uiso 1 1 calc R U . . .
C29 C 0.10155(11) 0.33722(18) 0.56931(8) 0.0187(4) Uani 1 1 d . . . . .
H29A H 0.1118 0.3371 0.5269 0.022 Uiso 1 1 calc R U . . .
H29B H 0.0584 0.4062 0.5696 0.022 Uiso 1 1 calc R U . . .
C30 C 0.06819(12) 0.19877(19) 0.58173(9) 0.0238(4) Uani 1 1 d . . . . .
H30A H 0.0167 0.1793 0.5494 0.036 Uiso 1 1 calc R U . . .
H30B H 0.0565 0.1987 0.6232 0.036 Uiso 1 1 calc R U . . .
H30C H 0.1101 0.1296 0.5806 0.036 Uiso 1 1 calc R U . . .
C31 C 0.26516(11) 0.25629(18) 0.55177(8) 0.0178(4) Uani 1 1 d . . . . .
H31A H 0.3117 0.1912 0.5651 0.021 Uiso 1 1 calc R U . . .
H31B H 0.2129 0.2036 0.5378 0.021 Uiso 1 1 calc R U . . .
C32 C 0.27825(11) 0.33493(18) 0.49594(8) 0.0171(4) Uani 1 1 d . . . . .
C33 C 0.25164(13) 0.46688(19) 0.48371(9) 0.0276(5) Uani 1 1 d . . . . .
H33 H 0.2267 0.5127 0.5122 0.033 Uiso 1 1 calc R U . . .
C34 C 0.26096(15) 0.5330(2) 0.43043(10) 0.0318(5) Uani 1 1 d . . . . .
H34 H 0.2413 0.6230 0.4225 0.038 Uiso 1 1 calc R U . . .
C35 C 0.29867(12) 0.46961(19) 0.38849(8) 0.0225(4) Uani 1 1 d . . . . .
C36 C 0.32450(11) 0.33636(19) 0.40030(8) 0.0218(4) Uani 1 1 d . . . . .
H36 H 0.3495 0.2904 0.3719 0.026 Uiso 1 1 calc R U . . .
C37 C 0.31405(11) 0.27071(18) 0.45307(8) 0.0192(4) Uani 1 1 d . . . . .
H37 H 0.3317 0.1796 0.4602 0.023 Uiso 1 1 calc R U . . .
C38 C 0.31232(13) 0.5405(2) 0.33503(9) 0.0273(4) Uani 1 1 d . . . . .
C39 C 0.32508(13) 0.6008(2) 0.29162(9) 0.0295(5) Uani 1 1 d . . . . .
C40 C 0.34008(14) 0.6765(2) 0.23851(9) 0.0348(5) Uani 1 1 d . . . . .
H40A H 0.3816 0.6290 0.2217 0.052 Uiso 1 1 calc R U . . .
H40B H 0.3609 0.7667 0.2526 0.052 Uiso 1 1 calc R U . . .
H40C H 0.2877 0.6844 0.2056 0.052 Uiso 1 1 calc R U . . .
C41 C 0.41834(11) 0.33896(18) 0.64222(8) 0.0190(4) Uani 1 1 d . . . . .
H41A H 0.4602 0.4084 0.6612 0.023 Uiso 1 1 calc R U . . .
H41B H 0.4141 0.3366 0.5965 0.023 Uiso 1 1 calc R U . . .
C42 C 0.44889(12) 0.2012(2) 0.67072(9) 0.0256(4) Uani 1 1 d . . . . .
H42A H 0.4076 0.1319 0.6523 0.038 Uiso 1 1 calc R U . . .
H42B H 0.4561 0.2041 0.7163 0.038 Uiso 1 1 calc R U . . .
H42C H 0.5024 0.1795 0.6617 0.038 Uiso 1 1 calc R U . . .
O1 O 0.3932(2) 0.9443(4) 0.5115(2) 0.0628(11) Uani 0.5 1 d . U P A -1
O2 O 0.4887(3) 0.8133(5) 0.4905(3) 0.0818(13) Uani 0.5 1 d . U P A -1
C43 C 0.5133(6) 1.0438(13) 0.4998(7) 0.079(4) Uani 0.5 1 d . U P A -1
H43A H 0.5613 1.0155 0.4845 0.119 Uiso 0.5 1 calc R U P A -1
H43B H 0.5329 1.0792 0.5426 0.119 Uiso 0.5 1 calc R U P A -1
H43C H 0.4823 1.1142 0.4722 0.119 Uiso 0.5 1 calc R U P A -1
C44 C 0.4596(5) 0.9302(10) 0.4999(5) 0.0477(19) Uani 0.5 1 d . U P A -1
C45 C 0.4375(4) 0.7034(8) 0.4882(5) 0.112(3) Uani 0.5 1 d . U P A -1
H45A H 0.4016 0.6953 0.4448 0.134 Uiso 0.5 1 calc R U P A -1
H45B H 0.4003 0.7212 0.5161 0.134 Uiso 0.5 1 calc R U P A -1
C46 C 0.4764(4) 0.5815(7) 0.5050(4) 0.088(2) Uani 0.5 1 d . U P A -1
H46A H 0.5044 0.5823 0.5500 0.133 Uiso 0.5 1 calc R U P A -1
H46B H 0.5178 0.5663 0.4809 0.133 Uiso 0.5 1 calc R U P A -1
H46C H 0.4348 0.5091 0.4962 0.133 Uiso 0.5 1 calc R U P A -1

loop_
_atom_site_aniso_label
_atom_site_aniso_U_11
_atom_site_aniso_U_22
_atom_site_aniso_U_33
_atom_site_aniso_U_23
_atom_site_aniso_U_13
_atom_site_aniso_U_12
C1 0.0181(9) 0.0132(8) 0.0142(8) 0.0029(7) 0.0033(7) -0.0021(7)
C2 0.0199(9) 0.0126(8) 0.0136(8) 0.0022(7) 0.0047(7) -0.0006(7)
C3 0.0187(9) 0.0149(8) 0.0144(8) 0.0031(7) 0.0050(7) -0.0008(7)
C4 0.0188(9) 0.0133(8) 0.0136(8) 0.0024(7) 0.0029(7) -0.0016(7)
C5 0.0214(9) 0.0126(8) 0.0141(8) 0.0020(7) 0.0064(7) -0.0016(7)
C6 0.0180(9) 0.0132(9) 0.0161(8) 0.0030(7) 0.0060(7) -0.0010(7)
C7 0.0163(9) 0.0191(9) 0.0163(9) 0.0003(7) 0.0033(7) -0.0006(7)
C8 0.0147(9) 0.0186(9) 0.0179(9) -0.0051(7) 0.0059(7) 0.0011(7)
C9 0.0185(9) 0.0230(10) 0.0237(10) -0.0007(8) 0.0002(8) -0.0030(8)
C10 0.0245(10) 0.0213(10) 0.0249(10) 0.0034(8) 0.0040(8) -0.0001(8)
C11 0.0186(9) 0.0138(9) 0.0314(10) -0.0049(8) 0.0104(8) -0.0003(7)
C12 0.0158(9) 0.0218(10) 0.0279(10) -0.0051(8) 0.0017(8) 0.0003(8)
C13 0.0179(9) 0.0206(9) 0.0208(9) -0.0014(7) 0.0020(7) 0.0022(8)
C14 0.0205(10) 0.0166(9) 0.0361(11) -0.0018(8) 0.0078(8) 0.0014(8)
C15 0.0258(11) 0.0194(10) 0.0427(12) -0.0023(9) 0.0104(9) -0.0001(8)
C16 0.0419(14) 0.0274(12) 0.0671(17) 0.0038(11) 0.0224(12) -0.0097(10)
C17 0.0188(9) 0.0187(9) 0.0177(9) -0.0020(7) 0.0035(7) 0.0002(7)
C18 0.0231(10) 0.0244(10) 0.0158(9) -0.0025(8) 0.0057(7) 0.0010(8)
C19 0.0171(9) 0.0213(9) 0.0164(9) -0.0011(7) 0.0057(7) -0.0016(7)
C20 0.0163(9) 0.0212(9) 0.0125(8) -0.0065(7) 0.0028(7) -0.0009(7)
C21 0.0181(9) 0.0285(10) 0.0177(9) 0.0004(8) 0.0064(7) -0.0015(8)
C22 0.0144(9) 0.0324(11) 0.0166(9) -0.0039(8) 0.0040(7) 0.0011(8)
C23 0.0191(9) 0.0206(9) 0.0160(9) -0.0070(7) 0.0004(7) 0.0019(7)
C24 0.0201(9) 0.0183(9) 0.0239(9) -0.0027(8) 0.0053(7) -0.0017(8)
C25 0.0146(9) 0.0216(10) 0.0253(10) -0.0028(8) 0.0051(7) -0.0013(7)
C26 0.0196(9) 0.0236(10) 0.0204(9) -0.0083(8) 0.0039(7) -0.0006(8)
C27 0.0226(10) 0.0239(10) 0.0264(10) -0.0069(8) 0.0073(8) 0.0015(9)
C28 0.0368(12) 0.0306(12) 0.0405(13) 0.0027(10) 0.0141(10) 0.0116(10)
C29 0.0189(9) 0.0206(9) 0.0149(8) -0.0002(7) 0.0012(7) -0.0017(7)
C30 0.0232(10) 0.0245(10) 0.0219(9) -0.0019(8) 0.0024(8) -0.0082(8)
C31 0.0216(9) 0.0155(9) 0.0167(9) -0.0008(7) 0.0056(7) -0.0006(7)
C32 0.0168(9) 0.0178(9) 0.0159(9) -0.0023(7) 0.0029(7) -0.0018(7)
C33 0.0459(13) 0.0196(10) 0.0231(10) -0.0016(8) 0.0198(9) 0.0038(9)
C34 0.0556(14) 0.0163(10) 0.0290(11) 0.0044(8) 0.0209(10) 0.0068(9)
C35 0.0281(10) 0.0239(10) 0.0164(9) 0.0002(8) 0.0073(8) -0.0013(8)
C36 0.0215(10) 0.0264(10) 0.0189(9) -0.0029(8) 0.0074(7) 0.0034(8)
C37 0.0185(9) 0.0183(9) 0.0208(9) -0.0002(7) 0.0046(7) 0.0032(7)
C38 0.0359(12) 0.0265(11) 0.0216(10) -0.0012(8) 0.0111(9) -0.0002(9)
C39 0.0345(12) 0.0333(12) 0.0221(10) 0.0024(9) 0.0100(9) -0.0018(9)
C40 0.0406(13) 0.0418(13) 0.0228(10) 0.0067(9) 0.0097(9) -0.0083(10)
C41 0.0184(9) 0.0208(9) 0.0188(9) -0.0004(7) 0.0067(7) -0.0003(7)
C42 0.0227(10) 0.0239(10) 0.0299(10) 0.0004(8) 0.0065(8) 0.0049(8)
O1 0.041(2) 0.075(3) 0.074(3) 0.017(2) 0.0175(19) 0.0026(19)
O2 0.052(2) 0.082(3) 0.104(4) -0.001(3) 0.005(2) 0.006(2)
C43 0.067(7) 0.081(6) 0.073(5) 0.018(5) -0.012(5) -0.018(5)
C44 0.032(4) 0.069(5) 0.038(3) 0.007(3) 0.000(3) 0.020(3)
C45 0.040(4) 0.076(4) 0.200(10) 0.000(5) -0.004(4) -0.009(3)
C46 0.046(4) 0.092(5) 0.117(6) 0.030(4) 0.002(4) -0.019(3)

loop_
_atom_type_symbol
_atom_type_description
_atom_type_scat_dispersion_real
_atom_type_scat_dispersion_imag
_atom_type_scat_source
C C 0.0033 0.0016 'International Tables Vol C Tables 4.2.6.8 and 6.1.1.4'
H H 0.0000 0.0000 'International Tables Vol C Tables 4.2.6.8 and 6.1.1.4'
O O 0.0106 0.0060 'International Tables Vol C Tables 4.2.6.8 and 6.1.1.4'

loop_
_exptl_crystal_face_index_h
_exptl_crystal_face_index_k
_exptl_crystal_face_index_l
_exptl_crystal_face_perp_dist
1.00 2.00 -1.00 0.0810
-1.00 -2.00 1.00 0.1610
-1.00 0.00 -1.00 0.0440
1.00 0.00 1.00 0.1160
1.00 0.00 -1.00 0.0310
-1.00 0.00 1.00 0.0120
-1.00 -1.00 0.00 0.1260

loop_
_geom_angle_atom_site_label_1
_geom_angle_atom_site_label_2
_geom_angle_atom_site_label_3
_geom_angle
C6 C1 C2 120.17(15)
C6 C1 C7 119.50(15)
C2 C1 C7 120.33(15)
C1 C2 C3 119.67(16)
C1 C2 C17 120.30(15)
C3 C2 C17 120.01(15)
C4 C3 C2 120.40(16)
C4 C3 C19 119.26(15)
C2 C3 C19 120.31(15)
C3 C4 C5 119.52(15)
C3 C4 C29 119.79(16)
C5 C4 C29 120.69(15)
C4 C5 C6 120.43(16)
C4 C5 C31 120.14(15)
C6 C5 C31 119.42(15)
C1 C6 C5 119.68(16)
C1 C6 C41 120.37(15)
C5 C6 C41 119.95(15)
C8 C7 C1 115.98(14)
C8 C7 H7A 108.3
C1 C7 H7A 108.3
C8 C7 H7B 108.3
C1 C7 H7B 108.3
H7A C7 H7B 107.4
C9 C8 C13 118.16(17)
C9 C8 C7 122.53(16)
C13 C8 C7 119.28(16)
C8 C9 C10 121.06(17)
C8 C9 H9 119.5
C10 C9 H9 119.5
C9 C10 C11 120.42(18)
C9 C10 H10 119.8
C11 C10 H10 119.8
C10 C11 C12 118.56(17)
C10 C11 C14 121.32(18)
C12 C11 C14 119.98(17)
C13 C12 C11 120.43(17)
C13 C12 H12 119.8
C11 C12 H12 119.8
C12 C13 C8 121.25(17)
C12 C13 H13 119.4
C8 C13 H13 119.4
C15 C14 C11 173.9(2)
C14 C15 C16 177.8(2)
C15 C16 H16A 109.5
C15 C16 H16B 109.5
H16A C16 H16B 109.5
C15 C16 H16C 109.5
H16A C16 H16C 109.5
H16B C16 H16C 109.5
C2 C17 C18 111.91(15)
C2 C17 H17A 109.2
C18 C17 H17A 109.2
C2 C17 H17B 109.2
C18 C17 H17B 109.2
H17A C17 H17B 107.9
C17 C18 H18A 109.5
C17 C18 H18B 109.5
H18A C18 H18B 109.5
C17 C18 H18C 109.5
H18A C18 H18C 109.5
H18B C18 H18C 109.5
C20 C19 C3 117.00(15)
C20 C19 H19A 108.0
C3 C19 H19A 108.0
C20 C19 H19B 108.0
C3 C19 H19B 108.0
H19A C19 H19B 107.3
C25 C20 C21 117.87(17)
C25 C20 C19 123.04(16)
C21 C20 C19 119.08(16)
C22 C21 C20 121.48(17)
C22 C21 H21 119.3
C20 C21 H21 119.3
C21 C22 C23 120.48(17)
C21 C22 H22 119.8
C23 C22 H22 119.8
C22 C23 C24 118.50(17)
C22 C23 C26 120.56(17)
C24 C23 C26 120.94(17)
C25 C24 C23 120.39(17)
C25 C24 H24 119.8
C23 C24 H24 119.8
C24 C25 C20 121.27(17)
C24 C25 H25 119.4
C20 C25 H25 119.4
C27 C26 C23 179.3(2)
C26 C27 C28 178.4(2)
C27 C28 H28A 109.5
C27 C28 H28B 109.5
H28A C28 H28B 109.5
C27 C28 H28C 109.5
H28A C28 H28C 109.5
H28B C28 H28C 109.5
C4 C29 C30 113.32(15)
C4 C29 H29A 108.9
C30 C29 H29A 108.9
C4 C29 H29B 108.9
C30 C29 H29B 108.9
H29A C29 H29B 107.7
C29 C30 H30A 109.5
C29 C30 H30B 109.5
H30A C30 H30B 109.5
C29 C30 H30C 109.5
H30A C30 H30C 109.5
H30B C30 H30C 109.5
C32 C31 C5 115.70(14)
C32 C31 H31A 108.4
C5 C31 H31A 108.4
C32 C31 H31B 108.4
C5 C31 H31B 108.4
H31A C31 H31B 107.4
C33 C32 C37 118.04(17)
C33 C32 C31 122.62(16)
C37 C32 C31 119.23(16)
C32 C33 C34 120.86(18)
C32 C33 H33 119.6
C34 C33 H33 119.6
C33 C34 C35 120.92(18)
C33 C34 H34 119.5
C35 C34 H34 119.5
C34 C35 C36 118.29(17)
C34 C35 C38 120.92(18)
C36 C35 C38 120.78(17)
C37 C36 C35 120.39(17)
C37 C36 H36 119.8
C35 C36 H36 119.8
C36 C37 C32 121.47(17)
C36 C37 H37 119.3
C32 C37 H37 119.3
C39 C38 C35 178.5(2)
C38 C39 C40 179.2(2)
C39 C40 H40A 109.5
C39 C40 H40B 109.5
H40A C40 H40B 109.5
C39 C40 H40C 109.5
H40A C40 H40C 109.5
H40B C40 H40C 109.5
C6 C41 C42 113.15(15)
C6 C41 H41A 108.9
C42 C41 H41A 108.9
C6 C41 H41B 108.9
C42 C41 H41B 108.9
H41A C41 H41B 107.8
C41 C42 H42A 109.5
C41 C42 H42B 109.5
H42A C42 H42B 109.5
C41 C42 H42C 109.5
H42A C42 H42C 109.5
H42B C42 H42C 109.5
C44 O2 C45 117.7(7)
C44 C43 H43A 109.5
C44 C43 H43B 109.5
H43A C43 H43B 109.5
C44 C43 H43C 109.5
H43A C43 H43C 109.5
H43B C43 H43C 109.5
O1 C44 O2 122.6(9)
O1 C44 C43 120.8(6)
O2 C44 C43 116.5(8)
O2 C45 C46 116.4(6)
O2 C45 H45A 108.2
C46 C45 H45A 108.2
O2 C45 H45B 108.2
C46 C45 H45B 108.2
H45A C45 H45B 107.3
C45 C46 H46A 109.5
C45 C46 H46B 109.5
H46A C46 H46B 109.5
C45 C46 H46C 109.5
H46A C46 H46C 109.5
H46B C46 H46C 109.5

loop_
_geom_bond_atom_site_label_1
_geom_bond_atom_site_label_2
_geom_bond_distance
C1 C6 1.402(2)
C1 C2 1.405(2)
C1 C7 1.523(2)
C2 C3 1.407(2)
C2 C17 1.515(2)
C3 C4 1.402(2)
C3 C19 1.522(2)
C4 C5 1.402(2)
C4 C29 1.524(2)
C5 C6 1.409(2)
C5 C31 1.518(2)
C6 C41 1.517(2)
C7 C8 1.520(2)
C7 H7A 0.9900
C7 H7B 0.9900
C8 C9 1.386(3)
C8 C13 1.395(2)
C9 C10 1.391(3)
C9 H9 0.9500
C10 C11 1.392(3)
C10 H10 0.9500
C11 C12 1.398(3)
C11 C14 1.439(3)
C12 C13 1.380(3)
C12 H12 0.9500
C13 H13 0.9500
C14 C15 1.190(3)
C15 C16 1.462(3)
C16 H16A 0.9800
C16 H16B 0.9800
C16 H16C 0.9800
C17 C18 1.532(2)
C17 H17A 0.9900
C17 H17B 0.9900
C18 H18A 0.9800
C18 H18B 0.9800
C18 H18C 0.9800
C19 C20 1.515(2)
C19 H19A 0.9900
C19 H19B 0.9900
C20 C25 1.388(3)
C20 C21 1.397(3)
C21 C22 1.378(3)
C21 H21 0.9500
C22 C23 1.396(3)
C22 H22 0.9500
C23 C24 1.397(3)
C23 C26 1.442(3)
C24 C25 1.388(3)
C24 H24 0.9500
C25 H25 0.9500
C26 C27 1.195(3)
C27 C28 1.466(3)
C28 H28A 0.9800
C28 H28B 0.9800
C28 H28C 0.9800
C29 C30 1.530(3)
C29 H29A 0.9900
C29 H29B 0.9900
C30 H30A 0.9800
C30 H30B 0.9800
C30 H30C 0.9800
C31 C32 1.516(2)
C31 H31A 0.9900
C31 H31B 0.9900
C32 C33 1.384(3)
C32 C37 1.390(2)
C33 C34 1.386(3)
C33 H33 0.9500
C34 C35 1.389(3)
C34 H34 0.9500
C35 C36 1.392(3)
C35 C38 1.437(3)
C36 C37 1.380(3)
C36 H36 0.9500
C37 H37 0.9500
C38 C39 1.191(3)
C39 C40 1.462(3)
C40 H40A 0.9800
C40 H40B 0.9800
C40 H40C 0.9800
C41 C42 1.534(3)
C41 H41A 0.9900
C41 H41B 0.9900
C42 H42A 0.9800
C42 H42B 0.9800
C42 H42C 0.9800
O1 C44 1.197(9)
O2 C44 1.292(11)
O2 C45 1.373(8)
C43 C44 1.434(10)
C43 H43A 0.9800
C43 H43B 0.9800
C43 H43C 0.9800
C45 C46 1.375(10)
C45 H45A 0.9900
C45 H45B 0.9900
C46 H46A 0.9800
C46 H46B 0.9800
C46 H46C 0.9800

loop_
_geom_torsion_atom_site_label_1
_geom_torsion_atom_site_label_2
_geom_torsion_atom_site_label_3
_geom_torsion_atom_site_label_4
_geom_torsion
C6 C1 C2 C3 2.4(2)
C7 C1 C2 C3 -176.67(15)
C6 C1 C2 C17 -179.06(15)
C7 C1 C2 C17 1.8(2)
C1 C2 C3 C4 -4.1(2)
C17 C2 C3 C4 177.36(15)
C1 C2 C3 C19 174.03(15)
C17 C2 C3 C19 -4.5(2)
C2 C3 C4 C5 4.0(2)
C19 C3 C4 C5 -174.21(15)
C2 C3 C4 C29 -176.72(15)
C19 C3 C4 C29 5.1(2)
C3 C4 C5 C6 -2.1(2)
C29 C4 C5 C6 178.56(15)
C3 C4 C5 C31 176.96(15)
C29 C4 C5 C31 -2.3(2)
C2 C1 C6 C5 -0.6(2)
C7 C1 C6 C5 178.49(15)
C2 C1 C6 C41 -179.99(15)
C7 C1 C6 C41 -0.9(2)
C4 C5 C6 C1 0.5(2)
C31 C5 C6 C1 -178.64(15)
C4 C5 C6 C41 179.84(15)
C31 C5 C6 C41 0.7(2)
C6 C1 C7 C8 81.0(2)
C2 C1 C7 C8 -99.89(19)
C1 C7 C8 C9 3.6(2)
C1 C7 C8 C13 -174.31(16)
C13 C8 C9 C10 2.5(3)
C7 C8 C9 C10 -175.46(17)
C8 C9 C10 C11 0.3(3)
C9 C10 C11 C12 -3.1(3)
C9 C10 C11 C14 172.57(18)
C10 C11 C12 C13 3.1(3)
C14 C11 C12 C13 -172.57(17)
C11 C12 C13 C8 -0.4(3)
C9 C8 C13 C12 -2.5(3)
C7 C8 C13 C12 175.58(16)
C1 C2 C17 C18 -88.44(19)
C3 C2 C17 C18 90.07(19)
C4 C3 C19 C20 -82.9(2)
C2 C3 C19 C20 98.91(19)
C3 C19 C20 C25 -17.0(2)
C3 C19 C20 C21 163.81(16)
C25 C20 C21 C22 -0.7(3)
C19 C20 C21 C22 178.56(16)
C20 C21 C22 C23 0.0(3)
C21 C22 C23 C24 0.8(3)
C21 C22 C23 C26 -179.84(16)
C22 C23 C24 C25 -0.7(3)
C26 C23 C24 C25 179.88(16)
C23 C24 C25 C20 0.0(3)
C21 C20 C25 C24 0.7(3)
C19 C20 C25 C24 -178.50(16)
C3 C4 C29 C30 -90.8(2)
C5 C4 C29 C30 88.6(2)
C4 C5 C31 C32 96.70(19)
C6 C5 C31 C32 -84.2(2)
C5 C31 C32 C33 -27.6(3)
C5 C31 C32 C37 156.12(16)
C37 C32 C33 C34 -0.4(3)
C31 C32 C33 C34 -176.68(19)
C32 C33 C34 C35 -1.2(3)
C33 C34 C35 C36 2.0(3)
C33 C34 C35 C38 -176.7(2)
C34 C35 C36 C37 -1.2(3)
C38 C35 C36 C37 177.50(18)
C35 C36 C37 C32 -0.4(3)
C33 C32 C37 C36 1.2(3)
C31 C32 C37 C36 177.61(16)
C1 C6 C41 C42 91.0(2)
C5 C6 C41 C42 -88.4(2)
C45 O2 C44 O1 5.9(14)
C45 O2 C44 C43 -177.8(7)
C44 O2 C45 C46 -153.0(9)
